data_4306282
loop_
_publ_author_name
'Elvira M. Bauer'
'Carlo Bellitto'
'Guido Righini'
'Marcello Colapietro'
'Gustavo Portalone'
'Marc Drillon'
'Pierre Rabu'

_publ_contact_author_address
;
Chemistry Department
University of Rome I "La Sapienza"
P.le A. Moro, 5
I-00185 Rome
Italy
;
_publ_contact_author_email g.portalone@caspur.it
_publ_contact_author_fax '39 6 4991 3819'
_publ_contact_author_name 'Prof. Gustavo Portalone'
_publ_contact_author_phone '39 6 4991 3106'
_publ_section_title
;
Comparison of the Structure and Magnetic Order in a Series of Layered
Ni(II) Organophosphonates, Ni[(RPO3)(H2O)] (R = C6H5, CH3, C18H37)
;
_journal_name_full 'Inorganic Chemistry'
_journal_page_first 10945
_journal_page_last 10952
_journal_paper_doi 10.1021/ic801124z
_journal_volume 47
_journal_year 2008
_chemical_formula_moiety 'C6 H4 Ni O4  P'
_chemical_formula_sum 'C6 H4 Ni O4 P'
_chemical_formula_weight 229.75
_chemical_name_systematic
;
 ?
;
_space_group_IT_number 31
_symmetry_cell_setting orthorhombic
_symmetry_space_group_name_Hall 'P 2ac -2'
_symmetry_space_group_name_H-M 'P m n 21'
_atom_sites_solution_hydrogens geom
_atom_sites_solution_primary direct
_atom_sites_solution_secondary difmap
_audit_creation_method
;
WinGX routine CIF_UPDATE,
SHELXL-97
;
_cell_angle_alpha 90.00
_cell_angle_beta 90.00
_cell_angle_gamma 90.00
_cell_formula_units_Z 2
_cell_length_a 5.54853(19)
_cell_length_b 14.3919(5)
_cell_length_c 4.79766(13)
_cell_measurement_reflns_used 39560
_cell_measurement_temperature 298(2)
_cell_measurement_theta_max 32.55
_cell_measurement_theta_min 2.83
_cell_volume 383.11(2)
_computing_cell_refinement
;
CrysAlis RED, Oxford Diffraction Ltd.,
Version 1.171.32.3 (release 10-04-2006 CrysAlis171 .NET)
;
_computing_data_collection
;
CrysAlis CCD, Oxford Diffraction Ltd.,
Version 1.171.32.3 (release 10-04-2006 CrysAlis171 .NET)
;
_computing_data_reduction
;
CrysAlis RED, Oxford Diffraction Ltd.,
Version 1.171.32.3 (release 10-04-2006 CrysAlis171 .NET)
;
_computing_molecular_graphics 'WinGX (Farrugia, 1997)'
_computing_publication_material 'WinGX(Farrugia, 1999)'
_computing_structure_refinement 'SHELXL-97 (Sheldrick, 2008)'
_computing_structure_solution 'SIR97 (Altomare et al., 1999)'
_diffrn_ambient_temperature 298(2)
_diffrn_detector_area_resol_mean 16.0696
_diffrn_measured_fraction_theta_full 0.973
_diffrn_measured_fraction_theta_max 0.973
_diffrn_measurement_device_type 'Oxford Diffraction Xcalibur S CCD'
_diffrn_measurement_method '\w and \f'
_diffrn_radiation_monochromator graphite
_diffrn_radiation_source 'Enhance (Mo) X-ray source'
_diffrn_radiation_type MoK\a
_diffrn_radiation_wavelength 0.71073
_diffrn_reflns_av_R_equivalents 0.0674
_diffrn_reflns_av_sigmaI/netI 0.0182
_diffrn_reflns_limit_h_max 8
_diffrn_reflns_limit_h_min -8
_diffrn_reflns_limit_k_max 21
_diffrn_reflns_limit_k_min -20
_diffrn_reflns_limit_l_max 7
_diffrn_reflns_limit_l_min -7
_diffrn_reflns_number 39560
_diffrn_reflns_theta_full 32.55
_diffrn_reflns_theta_max 32.55
_diffrn_reflns_theta_min 2.83
_exptl_absorpt_coefficient_mu 2.705
_exptl_absorpt_correction_T_max 0.873
_exptl_absorpt_correction_T_min 0.708
_exptl_absorpt_correction_type multi-scan
_exptl_absorpt_process_details
;
CrysAlis RED, Oxford Diffraction Ltd.,
Version 1.171.31.7 (release 18-10-2006 CrysAlis171 .NET)
(compiled Oct 18 2006,16:28:17)
Empirical absorption correction using spherical harmonics,
 implemented in SCALE3 ABSPACK scaling algorithm.
;
_exptl_crystal_colour yellow-green
_exptl_crystal_density_diffrn 1.992
_exptl_crystal_density_method 'not measured'
_exptl_crystal_description tablets
_exptl_crystal_F_000 230
_exptl_crystal_size_max 0.15
_exptl_crystal_size_mid 0.05
_exptl_crystal_size_min 0.05
_refine_diff_density_max 0.299
_refine_diff_density_min -0.224
_refine_diff_density_rms 0.048
_refine_ls_abs_structure_details 'Flack H D (1983), Acta Cryst. A39, 876-881'
_refine_ls_abs_structure_Flack 0.01(2)
_refine_ls_extinction_method none
_refine_ls_goodness_of_fit_ref 1.122
_refine_ls_hydrogen_treatment constr
_refine_ls_matrix_type full
_refine_ls_number_parameters 94
_refine_ls_number_reflns 1467
_refine_ls_number_restraints 26
_refine_ls_restrained_S_all 1.114
_refine_ls_R_factor_all 0.0393
_refine_ls_R_factor_gt 0.0369
_refine_ls_shift/su_max 0.000
_refine_ls_shift/su_mean 0.000
_refine_ls_structure_factor_coef Fsqd
_refine_ls_weighting_details 'calc w=1/[\s^2^(Fo^2^)+(0.0526P)^2^+0.5711P] where P=(Fo^2^+2Fc^2^)/3'
_refine_ls_weighting_scheme calc
_refine_ls_wR_factor_gt 0.0909
_refine_ls_wR_factor_ref 0.0920
_reflns_number_gt 1420
_reflns_number_total 1467
_reflns_threshold_expression I>2sigma(I)
_cod_data_source_file ic801124z_si_002.cif
_cod_data_source_block (I)
_cod_original_formula_sum 'C6 H4 Ni O4  P'
_cod_database_code 4306282

loop_
_symmetry_equiv_pos_as_xyz
'x, y, z'
'-x+1/2, -y, z+1/2'
'-x, y, z'
'x+1/2, -y, z+1/2'

loop_
_atom_site_label
_atom_site_type_symbol
_atom_site_fract_x
_atom_site_fract_y
_atom_site_fract_z
_atom_site_U_iso_or_equiv
_atom_site_adp_type
_atom_site_occupancy
_atom_site_symmetry_multiplicity
_atom_site_calc_flag
_atom_site_refinement_flags
_atom_site_disorder_assembly
_atom_site_disorder_group
Ni1 Ni 0.0000 0.01255(3) 0.62676(10) 0.01411(12) Uani 1 2 d S . .
P1 P 0.0000 -0.11393(7) 0.05734(18) 0.01372(19) Uani 1 2 d S . .
O1 O 0.0000 -0.0984(2) 0.3691(6) 0.0172(5) Uani 1 2 d S . .
O2 O -0.2210(4) -0.07052(14) -0.0924(4) 0.0168(4) Uani 1 1 d . . .
O3 O 0.0000 0.1208(2) 0.9092(7) 0.0195(6) Uani 1 2 d S . .
H3A H 0.1210 0.1176 1.0357 0.029 Uiso 1 1 d R . .
H3B H 0.0000 0.1776 0.8754 0.029 Uiso 1 2 d SR . .
C1 C 0.0000 -0.2369(3) 0.0030(9) 0.0215(8) Uani 1 2 d S . .
C2 C 0.2179(17) -0.2828(5) -0.0208(17) 0.038(2) Uani 0.518(11) 1 d P . .
C2A C 0.0000 -0.2968(9) 0.226(3) 0.073(7) Uani 0.501(19) 2 d SPU . .
C2B C 0.0000 -0.2775(9) -0.252(2) 0.066(7) Uani 0.463(18) 2 d SPU . .
C3 C 0.215(2) -0.3811(6) -0.056(2) 0.053(3) Uani 0.518(11) 1 d P . .
C3A C 0.0000 -0.3951(9) 0.191(3) 0.091(10) Uani 0.501(19) 2 d SPU . .
C3B C 0.0000 -0.3758(10) -0.289(4) 0.072(7) Uani 0.463(18) 2 d SPU . .
C4 C 0.0000 -0.4291(4) -0.0734(17) 0.058(2) Uani 1 2 d S . .
H4 H 0.0000 -0.4958 -0.1542 0.087 Uiso 1 2 d SR . .

loop_
_atom_site_aniso_label
_atom_site_aniso_U_11
_atom_site_aniso_U_22
_atom_site_aniso_U_33
_atom_site_aniso_U_23
_atom_site_aniso_U_13
_atom_site_aniso_U_12
Ni1 0.01118(19) 0.0230(2) 0.00818(18) 0.0000(2) 0.000 0.000
P1 0.0121(4) 0.0212(4) 0.0079(4) -0.0005(3) 0.000 0.000
O1 0.0167(13) 0.0249(14) 0.0100(12) -0.0013(10) 0.000 0.000
O2 0.0142(9) 0.0252(10) 0.0110(8) -0.0005(6) 0.0003(7) 0.0018(7)
O3 0.0132(13) 0.0302(15) 0.0150(14) -0.0030(11) 0.000 0.000
C1 0.025(2) 0.0227(18) 0.0172(19) -0.0012(15) 0.000 0.000
C2 0.043(4) 0.033(3) 0.039(4) -0.001(3) -0.002(3) 0.014(3)
C2A 0.17(2) 0.034(6) 0.020(5) -0.009(5) 0.000 0.000
C2B 0.17(2) 0.025(6) 0.009(5) -0.002(4) 0.000 0.000
C3 0.081(8) 0.032(4) 0.046(5) -0.004(3) -0.004(5) 0.021(4)
C3A 0.22(3) 0.024(6) 0.028(7) 0.000(4) 0.000 0.000
C3B 0.16(2) 0.027(6) 0.032(6) -0.004(5) 0.000 0.000
C4 0.111(7) 0.019(2) 0.044(3) -0.006(2) 0.000 0.000

loop_
_atom_type_symbol
_atom_type_description
_atom_type_scat_dispersion_real
_atom_type_scat_dispersion_imag
_atom_type_scat_source
Ni Ni 0.3393 1.1124 'International Tables Vol C Tables 4.2.6.8 and 6.1.1.4'
P P 0.1023 0.0942 'International Tables Vol C Tables 4.2.6.8 and 6.1.1.4'
O O 0.0106 0.0060 'International Tables Vol C Tables 4.2.6.8 and 6.1.1.4'
C C 0.0033 0.0016 'International Tables Vol C Tables 4.2.6.8 and 6.1.1.4'

loop_
_geom_angle_atom_site_label_1
_geom_angle_atom_site_label_2
_geom_angle_atom_site_label_3
_geom_angle
_geom_angle_site_symmetry_1
_geom_angle_site_symmetry_3
_geom_angle_publ_flag
O1 Ni1 O2 90.45(8) . 2_455 ?
O2 Ni1 O2 98.14(11) 2_455 4 ?
O1 Ni1 O3 176.74(13) . . ?
O2 Ni1 O3 91.69(8) 2_455 . ?
O2 Ni1 O3 91.69(8) 4 . ?
O1 Ni1 O2 86.83(9) . 1_556 ?
O2 Ni1 O2 96.63(5) 2_455 1_556 ?
O2 Ni1 O2 164.99(9) 4 1_556 ?
O3 Ni1 O2 90.47(10) . 1_556 ?
O1 Ni1 O2 86.83(9) . 3_556 ?
O2 Ni1 O2 164.99(9) 2_455 3_556 ?
O2 Ni1 O2 68.49(11) 1_556 3_556 ?
O1 Ni1 P1 86.36(9) . 1_556 ?
O2 Ni1 P1 130.86(6) 2_455 1_556 ?
O3 Ni1 P1 90.38(10) . 1_556 ?
O2 Ni1 P1 34.25(5) 1_556 1_556 ?
O1 P1 O2 113.46(11) . . ?
O2 P1 O2 104.36(16) . 3 ?
O1 P1 C1 106.88(19) . . ?
O2 P1 C1 109.30(12) . . ?
O1 P1 Ni1 130.12(13) . 1_554 ?
O2 P1 Ni1 52.18(8) . 1_554 ?
C1 P1 Ni1 123.00(15) . 1_554 ?
P1 O1 Ni1 136.2(2) . . ?
P1 O2 Ni1 121.55(12) . 2_454 ?
P1 O2 Ni1 93.57(10) . 1_554 ?
Ni1 O2 Ni1 121.27(10) 2_454 1_554 ?
Ni1 O3 H3A 113.6 . . ?
Ni1 O3 H3B 127.8 . . ?
H3A O3 H3B 100.4 . . ?
C2B C1 C2A 115.6(8) . . ?
C2B C1 C2 73.7(4) . 3 ?
C2A C1 C2 76.3(5) . 3 ?
C2A C1 C2 76.3(5) . . ?
C2 C1 C2 121.9(8) 3 . ?
C2B C1 P1 123.9(6) . . ?
C2A C1 P1 120.5(6) . . ?
C2 C1 P1 119.0(4) . . ?
C1 C2 C3 118.4(9) . . ?
C1 C2 C2B 52.4(5) . . ?
C3 C2 C2B 87.6(8) . . ?
C1 C2 C2A 51.6(5) . . ?
C3 C2 C2A 87.6(8) . . ?
C2B C2 C2A 87.3(7) . . ?
C1 C2A C3A 122.1(11) . . ?
C1 C2A C2 52.1(5) . 3 ?
C3A C2A C2 92.0(7) . 3 ?
C1 C2A C2 52.1(5) . . ?
C3A C2A C2 92.0(7) . . ?
C2 C2A C2 90.4(9) 3 . ?
C1 C2B C3B 122.6(12) . . ?
C1 C2B C2 53.9(4) . . ?
C3B C2B C2 92.1(8) . . ?
C1 C2B C2 53.9(4) . 3 ?
C3B C2B C2 92.1(8) . 3 ?
C2 C2B C2 94.7(9) . 3 ?
C4 C3 C2 120.8(9) . . ?
C4 C3 C3B 49.6(7) . . ?
C2 C3 C3B 92.4(8) . . ?
C4 C3 C3A 51.1(7) . . ?
C2 C3 C3A 92.4(8) . . ?
C3B C3 C3A 88.1(9) . . ?
C4 C3A C2A 117.9(12) . . ?
C4 C3A C3 52.5(6) . 3 ?
C2A C3A C3 88.0(8) . 3 ?
C4 C3A C3 52.5(6) . . ?
C2A C3A C3 88.0(8) . . ?
C3 C3A C3 89.7(10) 3 . ?
C4 C3B C2B 119.6(13) . . ?
C4 C3B C3 54.9(7) . . ?
C2B C3B C3 87.9(8) . . ?
C4 C3B C3 54.9(7) . 3 ?
C2B C3B C3 87.9(8) . 3 ?
C3 C3B C3 93.8(12) . 3 ?
C3B C4 C3A 122.3(10) . . ?
C3B C4 C3 75.5(6) . . ?
C3A C4 C3 76.4(6) . . ?
C3B C4 C3 75.5(6) . 3 ?
C3A C4 C3 76.4(6) . 3 ?
C3 C4 C3 119.6(8) . 3 ?
C3B C4 H4 104.6 . . ?
C3A C4 H4 133.1 . . ?
C3 C4 H4 119.0 . . ?
C3 C4 H4 119.0 3 . ?

loop_
_geom_bond_atom_site_label_1
_geom_bond_atom_site_label_2
_geom_bond_distance
_geom_bond_site_symmetry_2
_geom_bond_publ_flag
Ni1 O1 2.019(3) . ?
Ni1 O2 2.049(2) 4 ?
Ni1 O3 2.065(3) . ?
Ni1 O2 2.179(2) 1_556 ?
Ni1 P1 2.7533(11) 1_556 ?
P1 O1 1.512(3) . ?
P1 O2 1.552(2) . ?
P1 C1 1.788(4) . ?
O3 H3A 0.9063 . ?
O3 H3B 0.8327 . ?
C1 C2B 1.357(12) . ?
C1 C2A 1.374(15) . ?
C1 C2 1.383(9) 3 ?
C2 C3 1.425(10) . ?
C2 C2B 1.644(12) . ?
C2 C2A 1.704(14) . ?
C2A C3A 1.426(18) . ?
C2B C3B 1.425(18) . ?
C3 C4 1.382(13) . ?
C3 C3B 1.636(17) . ?
C3 C3A 1.695(16) . ?
C3A C4 1.358(15) . ?
C3B C4 1.286(19) . ?
C3B C3 1.636(17) 3 ?
C4 H4 1.0361 . ?

loop_
_geom_torsion_atom_site_label_1
_geom_torsion_atom_site_label_2
_geom_torsion_atom_site_label_3
_geom_torsion_atom_site_label_4
_geom_torsion
_geom_torsion_site_symmetry_1
_geom_torsion_site_symmetry_2
_geom_torsion_site_symmetry_3
_geom_torsion_site_symmetry_4
_geom_torsion_publ_flag
O2 P1 O1 Ni1 -59.45(11) . . . . ?
Ni1 P1 O1 Ni1 0.0 1_554 . . . ?
O2 Ni1 O1 P1 -49.07(6) 4 . . . ?
O2 Ni1 O1 P1 145.69(5) 1_556 . . . ?
P1 Ni1 O1 P1 180.0 1_556 . . . ?
O1 P1 O2 Ni1 -6.9(2) . . . 2_454 ?
O2 P1 O2 Ni1 -130.91(10) 3 . . 2_454 ?
C1 P1 O2 Ni1 112.27(17) . . . 2_454 ?
Ni1 P1 O2 Ni1 -130.44(16) 1_554 . . 2_454 ?
O1 P1 O2 Ni1 123.53(13) . . . 1_554 ?
O2 P1 O2 Ni1 -0.47(16) 3 . . 1_554 ?
C1 P1 O2 Ni1 -117.30(14) . . . 1_554 ?
O1 P1 C1 C2B 180.000(2) . . . . ?
O2 P1 C1 C2B 56.83(10) . . . . ?
Ni1 P1 C1 C2B 0.000(2) 1_554 . . . ?
O1 P1 C1 C2A 0.000(2) . . . . ?
O2 P1 C1 C2A -123.17(10) . . . . ?
O1 P1 C1 C2 90.8(5) . . . 3 ?
O2 P1 C1 C2 -32.4(5) . . . 3 ?
O2 P1 C1 C2 -146.1(5) 3 . . 3 ?
Ni1 P1 C1 C2 -89.2(5) 1_554 . . 3 ?
O1 P1 C1 C2 -90.8(5) . . . . ?
O2 P1 C1 C2 146.1(5) . . . . ?
O2 P1 C1 C2 32.4(5) 3 . . . ?
Ni1 P1 C1 C2 89.2(5) 1_554 . . . ?
C2B C1 C2 C3 -61.5(9) . . . . ?
C2A C1 C2 C3 60.7(9) . . . . ?
C2 C1 C2 C3 -3.3(13) 3 . . . ?
P1 C1 C2 C3 178.3(6) . . . . ?
C2A C1 C2 C2B 122.3(8) . . . . ?
C2 C1 C2 C2B 58.2(9) 3 . . . ?
P1 C1 C2 C2B -120.2(7) . . . . ?
C2 C1 C2 C2A -64.0(8) 3 . . . ?
P1 C1 C2 C2A 117.5(6) . . . . ?
C2B C1 C2A C3A 0.000(3) . . . . ?
C2 C1 C2A C3A -64.1(4) . . . . ?
C2B C1 C2A C2 64.1(4) . . . . ?
C2 C1 C2A C2 128.2(8) 3 . . . ?
P1 C1 C2A C2 -115.9(4) . . . . ?
C3 C2 C2A C1 -129.8(8) . . . . ?
C2B C2 C2A C1 -42.1(6) . . . . ?
C1 C2 C2A C3A 130.3(8) . . . . ?
C3 C2 C2A C3A 0.5(8) . . . . ?
C2B C2 C2A C3A 88.1(8) . . . . ?
C2A C1 C2B C3B 0.000(5) . . . . ?
C2 C1 C2B C3B 65.6(4) . . . . ?
C2A C1 C2B C2 -65.6(4) . . . . ?
C2 C1 C2B C2 -131.3(8) 3 . . . ?
P1 C1 C2B C2 114.4(4) . . . . ?
C3 C2 C2B C1 129.3(8) . . . . ?
C2A C2 C2B C1 41.5(6) . . . . ?
C1 C2 C2B C3B -129.8(9) . . . . ?
C3 C2 C2B C3B -0.5(9) . . . . ?
C2A C2 C2B C3B -88.3(8) . . . . ?
C1 C2 C3 C4 1.5(13) . . . . ?
C2B C2 C3 C4 -42.7(10) . . . . ?
C2A C2 C3 C4 44.7(10) . . . . ?
C1 C2 C3 C3B 44.7(10) . . . . ?
C2B C2 C3 C3B 0.4(8) . . . . ?
C2A C2 C3 C3B 87.8(8) . . . . ?
C1 C2 C3 C3A -43.5(9) . . . . ?
C2B C2 C3 C3A -87.8(7) . . . . ?
C2A C2 C3 C3A -0.4(7) . . . . ?
C1 C2A C3A C4 0.000(3) . . . . ?
C2 C2A C3A C4 45.2(4) 3 . . . ?
C2 C2A C3A C4 -45.2(4) . . . . ?
C1 C2A C3A C3 44.9(5) . . . . ?
C2 C2A C3A C3 -0.4(7) . . . . ?
C2 C3 C3A C4 128.6(9) . . . . ?
C3B C3 C3A C4 36.2(7) . . . . ?
C4 C3 C3A C2A -128.2(8) . . . . ?
C2 C3 C3A C2A 0.5(8) . . . . ?
C3B C3 C3A C2A -91.9(8) . . . . ?
C1 C2B C3B C4 0.000(5) . . . . ?
C2 C2B C3B C4 47.4(4) . . . . ?
C1 C2B C3B C3 -47.0(6) . . . . ?
C2 C2B C3B C3 0.4(8) . . . . ?
C2 C2B C3B C3 -94.4(7) 3 . . . ?
C2 C3 C3B C4 -129.5(9) . . . . ?
C3A C3 C3B C4 -37.2(7) . . . . ?
C4 C3 C3B C2B 129.0(9) . . . . ?
C2 C3 C3B C2B -0.5(9) . . . . ?
C3A C3 C3B C2B 91.8(8) . . . . ?
C2B C3B C4 C3A 0.000(5) . . . . ?
C3 C3B C4 C3A 63.2(5) . . . . ?
C2B C3B C4 C3 -63.2(5) . . . . ?
C2A C3A C4 C3B 0.000(5) . . . . ?
C3 C3A C4 C3B 62.8(5) 3 . . . ?
C3 C3A C4 C3B -62.8(5) . . . . ?
C2A C3A C4 C3 62.8(5) . . . . ?
C3 C3A C4 C3 125.5(9) 3 . . . ?
C2A C3A C4 C3 -62.8(5) . . . 3 ?
C3 C3A C4 C3 -125.5(9) . . . 3 ?
C2 C3 C4 C3B 63.8(10) . . . . ?
C3A C3 C4 C3B 129.1(9) . . . . ?
C2 C3 C4 C3A -65.3(10) . . . . ?
C3B C3 C4 C3A -129.1(9) . . . . ?
C2 C3 C4 C3 0.1(18) . . . 3 ?
C3B C3 C4 C3 -63.7(12) . . . 3 ?
C3A C3 C4 C3 65.4(11) . . . 3 ?
